data_7063228
loop_
_publ_author_name
'Makhlouf, Jawher'
'El Bakri, Youness'
'Bian, Wensheng'
'Ahsin, Atazaz'
'Al-Salahi, Rashad'
'Valkonen, Arto'
'Smirani, Wajda'

_publ_section_title
;
 Crystal structure and electronic structure calculations of a novel
 organic triphosphate complex: excellent electrochemical properties with
 ultra-efficient lithium storage capacity
;
_journal_issue 23
_journal_name_full 'New Journal of Chemistry'
_journal_page_first 10507
_journal_page_last 10521
_journal_paper_doi 10.1039/D4NJ00461B
_journal_volume 48
_journal_year 2024
_chemical_formula_moiety 'H O10 P3, 4(C6 H14 N), 2(H2 O)'
_chemical_formula_sum 'C24 H61 N4 O12 P3'
_chemical_formula_weight 690.67
_space_group_crystal_system triclinic
_space_group_IT_number 2
_space_group_name_Hall '-P 1'
_space_group_name_H-M_alt 'P -1'
_atom_sites_solution_hydrogens mixed
_atom_sites_solution_primary direct
_audit_creation_method SHELXL-2019/3
_audit_update_record
;
2024-01-22 deposited with the CCDC.	2024-05-10 downloaded from the CCDC.
;
_cell_angle_alpha 71.092(2)
_cell_angle_beta 83.1310(10)
_cell_angle_gamma 87.2900(10)
_cell_formula_units_Z 2
_cell_length_a 9.7371(2)
_cell_length_b 12.1048(2)
_cell_length_c 15.7768(3)
_cell_measurement_reflns_used 44198
_cell_measurement_temperature 120(2)
_cell_measurement_theta_max 78.8960
_cell_measurement_theta_min 2.9860
_cell_volume 1746.50(6)
_computing_cell_refinement 'CrysAlisPro 1.171.42.49 (Rigaku OD, 2022)'
_computing_data_collection 'CrysAlisPro 1.171.42.49 (Rigaku OD, 2022)'
_computing_data_reduction 'CrysAlisPro 1.171.42.49 (Rigaku OD, 2022)'
_computing_molecular_graphics SHELXL-2019/2
_computing_publication_material SHELXL-2019/2
_computing_structure_refinement 'SHELXL-2019/2 (Sheldrick, 2019)'
_computing_structure_solution 'SHELXT (Sheldrick, 2015)'
_diffrn_ambient_temperature 120(2)
_diffrn_detector_area_resol_mean 10.0000
_diffrn_measured_fraction_theta_full 1.000
_diffrn_measured_fraction_theta_max 0.965
_diffrn_measurement_device_type 'SuperNova, Dualflex, HyPix-Arc 100'
_diffrn_measurement_method '\w scans'
_diffrn_radiation_type CuK\a
_diffrn_radiation_wavelength 1.54184
_diffrn_reflns_av_R_equivalents 0.0497
_diffrn_reflns_av_unetI/netI 0.0235
_diffrn_reflns_Laue_measured_fraction_full 1.000
_diffrn_reflns_Laue_measured_fraction_max 0.965
_diffrn_reflns_limit_h_max 12
_diffrn_reflns_limit_h_min -12
_diffrn_reflns_limit_k_max 15
_diffrn_reflns_limit_k_min -15
_diffrn_reflns_limit_l_max 19
_diffrn_reflns_limit_l_min -20
_diffrn_reflns_number 72331
_diffrn_reflns_point_group_measured_fraction_full 1.000
_diffrn_reflns_point_group_measured_fraction_max 0.965
_diffrn_reflns_theta_full 67.684
_diffrn_reflns_theta_max 79.090
_diffrn_reflns_theta_min 2.979
_diffrn_source 'micro-focus sealed X-ray tube'
_exptl_absorpt_coefficient_mu 2.082
_exptl_absorpt_correction_T_max 0.911
_exptl_absorpt_correction_T_min 0.614
_exptl_absorpt_correction_type analytical
_exptl_absorpt_process_details
;
CrysAlisPro 1.171.42.49 (Rigaku Oxford Diffraction, 2022)
Analytical numeric absorption correction using a multifaceted crystal
model based on expressions derived by R.C. Clark & J.S. Reid.
(Clark, R. C. & Reid, J. S. (1995). Acta Cryst. A51, 887-897)
Empirical absorption correction using spherical harmonics,
implemented in SCALE3 ABSPACK scaling algorithm.
;
_exptl_crystal_colour colourless
_exptl_crystal_density_diffrn 1.313
_exptl_crystal_description block
_exptl_crystal_F_000 748
_exptl_crystal_size_max 0.270
_exptl_crystal_size_mid 0.070
_exptl_crystal_size_min 0.050
_refine_diff_density_max 0.587
_refine_diff_density_min -0.437
_refine_diff_density_rms 0.051
_refine_ls_extinction_method none
_refine_ls_goodness_of_fit_ref 1.073
_refine_ls_hydrogen_treatment mixed
_refine_ls_matrix_type full
_refine_ls_number_parameters 439
_refine_ls_number_reflns 7303
_refine_ls_number_restraints 0
_refine_ls_restrained_S_all 1.073
_refine_ls_R_factor_all 0.0352
_refine_ls_R_factor_gt 0.0326
_refine_ls_shift/su_max 0.001
_refine_ls_shift/su_mean 0.000
_refine_ls_structure_factor_coef Fsqd
_refine_ls_weighting_details 'w=1/[\s^2^(Fo^2^)+(0.0447P)^2^+0.7680P] where P=(Fo^2^+2Fc^2^)/3'
_refine_ls_weighting_scheme calc
_refine_ls_wR_factor_gt 0.0872
_refine_ls_wR_factor_ref 0.0887
_reflns_Friedel_coverage 0.000
_reflns_number_gt 6733
_reflns_number_total 7303
_reflns_threshold_expression 'I > 2\s(I)'
_cod_data_source_file d4nj00461b2.cif
_cod_data_source_block shelx
_cod_depositor_comments 'Adding full bibliography for 7063228.cif.'
_cod_database_code 7063228
_shelx_shelxl_version_number 2019/3
_shelx_space_group_comment
;
The symmetry employed for this shelxl refinement is uniquely defined
by the following loop, which should always be used as a source of
symmetry information in preference to the above space-group names.
They are only intended as comments.
;
_shelx_estimated_absorpt_t_min 0.603
_shelx_estimated_absorpt_t_max 0.903

loop_
_space_group_symop_operation_xyz
'x, y, z'
'-x, -y, -z'

loop_
_atom_site_label
_atom_site_type_symbol
_atom_site_fract_x
_atom_site_fract_y
_atom_site_fract_z
_atom_site_U_iso_or_equiv
_atom_site_adp_type
_atom_site_occupancy
_atom_site_site_symmetry_order
_atom_site_calc_flag
_atom_site_refinement_flags_posn
_atom_site_refinement_flags_adp
_atom_site_refinement_flags_occupancy
_atom_site_disorder_assembly
_atom_site_disorder_group
P1 P 0.32311(3) 0.75390(3) 0.51656(2) 0.01495(8) Uani 1 1 d . . . . .
P2 P 0.61870(3) 0.78167(3) 0.44356(2) 0.01490(8) Uani 1 1 d . . . . .
P3 P 0.80051(3) 0.59651(3) 0.54216(2) 0.01554(9) Uani 1 1 d . . . . .
O1 O 0.23133(10) 0.82919(8) 0.44876(7) 0.0192(2) Uani 1 1 d . . . . .
O2 O 0.34468(10) 0.63053(8) 0.51297(7) 0.0195(2) Uani 1 1 d . . . . .
O3 O 0.28465(10) 0.76086(8) 0.61045(7) 0.0194(2) Uani 1 1 d . . . . .
O4 O 0.47459(9) 0.81772(8) 0.48629(7) 0.0184(2) Uani 1 1 d . . . . .
O5 O 0.60519(11) 0.74414(9) 0.36452(7) 0.0225(2) Uani 1 1 d . . . . .
O6 O 0.71198(9) 0.88276(8) 0.42897(7) 0.0181(2) Uani 1 1 d . . . . .
O7 O 0.65920(9) 0.67285(8) 0.52681(6) 0.0178(2) Uani 1 1 d . . . . .
O8 O 0.91862(10) 0.67760(8) 0.52570(7) 0.0201(2) Uani 1 1 d . . . . .
O9 O 0.82036(10) 0.53779(9) 0.46656(7) 0.0195(2) Uani 1 1 d . . . . .
H9 H 0.768(2) 0.4815(18) 0.4739(13) 0.029 Uiso 1 1 d . U . . .
O10 O 0.76857(10) 0.50821(8) 0.63348(7) 0.0196(2) Uani 1 1 d . . . . .
N1 N 0.09704(13) 0.70018(11) 0.37058(8) 0.0183(2) Uani 1 1 d . . . . .
H1D H 0.1435(19) 0.6368(16) 0.3627(12) 0.022 Uiso 1 1 d . U . . .
H1E H 0.0341(19) 0.6754(15) 0.4211(13) 0.022 Uiso 1 1 d . U . . .
H1F H 0.1528(19) 0.7448(16) 0.3852(12) 0.022 Uiso 1 1 d . U . . .
C1 C 0.02980(14) 0.76743(12) 0.28912(9) 0.0183(3) Uani 1 1 d . . . . .
H1 H -0.048531 0.814130 0.307657 0.022 Uiso 1 1 calc R U . . .
C2 C 0.13279(16) 0.85089(13) 0.22159(11) 0.0259(3) Uani 1 1 d . . . . .
H2A H 0.213643 0.806395 0.205033 0.031 Uiso 1 1 calc R U . . .
H2B H 0.165802 0.906088 0.249121 0.031 Uiso 1 1 calc R U . . .
C3 C 0.06508(19) 0.91888(15) 0.13704(12) 0.0341(4) Uani 1 1 d . . . . .
H3A H -0.009389 0.969785 0.152703 0.041 Uiso 1 1 calc R U . . .
H3B H 0.134762 0.969342 0.092058 0.041 Uiso 1 1 calc R U . . .
C4 C 0.0046(2) 0.83604(16) 0.09616(11) 0.0368(4) Uani 1 1 d . . . . .
H4A H -0.044125 0.882112 0.044167 0.044 Uiso 1 1 calc R U . . .
H4B H 0.080596 0.791925 0.073801 0.044 Uiso 1 1 calc R U . . .
C5 C -0.09601(18) 0.75062(15) 0.16484(11) 0.0315(3) Uani 1 1 d . . . . .
H5A H -0.128227 0.694964 0.137455 0.038 Uiso 1 1 calc R U . . .
H5B H -0.177684 0.794004 0.181771 0.038 Uiso 1 1 calc R U . . .
C6 C -0.02817(16) 0.68324(13) 0.24912(10) 0.0233(3) Uani 1 1 d . . . . .
H6A H -0.097247 0.632139 0.294159 0.028 Uiso 1 1 calc R U . . .
H6B H 0.047356 0.633181 0.233492 0.028 Uiso 1 1 calc R U . . .
N1A N 0.44174(13) 0.91163(10) 0.65336(8) 0.0178(2) Uani 1 1 d . . . . .
H1G H 0.530(2) 0.9204(15) 0.6254(12) 0.021 Uiso 1 1 d . U . . .
H1H H 0.3994(19) 0.9785(17) 0.6298(12) 0.021 Uiso 1 1 d . U . . .
H1I H 0.4000(18) 0.8546(16) 0.6413(12) 0.021 Uiso 1 1 d . U . . .
C1A C 0.44161(14) 0.88840(12) 0.75201(9) 0.0191(3) Uani 1 1 d . . . . .
H1A H 0.494021 0.814158 0.777246 0.023 Uiso 1 1 calc R U . . .
C2A C 0.51394(17) 0.98677(13) 0.76882(10) 0.0270(3) Uani 1 1 d . . . . .
H2C H 0.468742 1.062178 0.739179 0.032 Uiso 1 1 calc R U . . .
H2D H 0.611675 0.990404 0.742236 0.032 Uiso 1 1 calc R U . . .
C3A C 0.5080(2) 0.96734(15) 0.87004(11) 0.0340(4) Uani 1 1 d . . . . .
H3C H 0.562048 0.896378 0.898482 0.041 Uiso 1 1 calc R U . . .
H3D H 0.550385 1.034572 0.879488 0.041 Uiso 1 1 calc R U . . .
C4A C 0.3596(2) 0.95352(18) 0.91462(12) 0.0418(5) Uani 1 1 d . . . . .
H4C H 0.307982 1.027464 0.890660 0.050 Uiso 1 1 calc R U . . .
H4D H 0.359188 0.936782 0.980372 0.050 Uiso 1 1 calc R U . . .
C5A C 0.2880(2) 0.85482(19) 0.89728(12) 0.0417(4) Uani 1 1 d . . . . .
H5C H 0.190207 0.851036 0.923702 0.050 Uiso 1 1 calc R U . . .
H5D H 0.333288 0.779624 0.927364 0.050 Uiso 1 1 calc R U . . .
C6A C 0.29389(16) 0.87240(16) 0.79664(11) 0.0307(3) Uani 1 1 d . . . . .
H6C H 0.253563 0.803757 0.788004 0.037 Uiso 1 1 calc R U . . .
H6D H 0.238054 0.942011 0.767796 0.037 Uiso 1 1 calc R U . . .
N1B N 0.51781(13) 0.54166(11) 0.35429(8) 0.0183(2) Uani 1 1 d . . . . .
H1J H 0.5357(18) 0.6055(16) 0.3696(12) 0.022 Uiso 1 1 d . U . . .
H1K H 0.5590(19) 0.4810(16) 0.3924(12) 0.022 Uiso 1 1 d . U . . .
H1L H 0.433(2) 0.5301(16) 0.3606(12) 0.022 Uiso 1 1 d . U . . .
C1B C 0.57069(15) 0.56097(12) 0.25828(9) 0.0195(3) Uani 1 1 d . . . . .
H1B H 0.671926 0.577599 0.249905 0.023 Uiso 1 1 calc R U . . .
C2B C 0.55010(18) 0.45292(13) 0.23240(10) 0.0272(3) Uani 1 1 d . . . . .
H2E H 0.450809 0.432577 0.243577 0.033 Uiso 1 1 calc R U . . .
H2F H 0.602029 0.386241 0.269862 0.033 Uiso 1 1 calc R U . . .
C3B C 0.6011(2) 0.47585(16) 0.13259(11) 0.0372(4) Uani 1 1 d . . . . .
H3E H 0.702156 0.489213 0.122827 0.045 Uiso 1 1 calc R U . . .
H3F H 0.583748 0.406225 0.115678 0.045 Uiso 1 1 calc R U . . .
C4B C 0.52827(19) 0.58208(15) 0.07235(11) 0.0326(4) Uani 1 1 d . . . . .
H4E H 0.567597 0.597399 0.008819 0.039 Uiso 1 1 calc R U . . .
H4F H 0.428651 0.565270 0.076876 0.039 Uiso 1 1 calc R U . . .
C5B C 0.54486(19) 0.68957(14) 0.09955(11) 0.0311(4) Uani 1 1 d . . . . .
H5E H 0.490068 0.754901 0.063042 0.037 Uiso 1 1 calc R U . . .
H5F H 0.643247 0.712797 0.086989 0.037 Uiso 1 1 calc R U . . .
C6B C 0.49706(17) 0.66690(13) 0.19957(10) 0.0262(3) Uani 1 1 d . . . . .
H6E H 0.516059 0.736432 0.216149 0.031 Uiso 1 1 calc R U . . .
H6F H 0.395977 0.653795 0.210675 0.031 Uiso 1 1 calc R U . . .
N1C N 0.99907(13) 0.79763(11) 0.63215(8) 0.0192(2) Uani 1 1 d . . . . .
H1M H 0.9803(19) 0.8722(17) 0.6162(12) 0.023 Uiso 1 1 d . U . . .
H1N H 0.9734(18) 0.7661(16) 0.5907(12) 0.023 Uiso 1 1 d . U . . .
H1O H 1.094(2) 0.7897(15) 0.6323(12) 0.023 Uiso 1 1 d . U . . .
C1C C 0.92182(16) 0.73587(13) 0.72121(10) 0.0245(3) Uani 1 1 d . . . . .
H1C H 0.826459 0.720165 0.710685 0.029 Uiso 1 1 calc R U . . .
C2C C 0.99267(19) 0.61848(13) 0.76226(11) 0.0309(3) Uani 1 1 d . . . . .
H2G H 1.089568 0.631281 0.769704 0.037 Uiso 1 1 calc R U . . .
H2H H 0.993825 0.571133 0.721447 0.037 Uiso 1 1 calc R U . . .
C3C C 0.9148(2) 0.55295(16) 0.85430(13) 0.0433(4) Uani 1 1 d . . . . .
H3G H 0.821052 0.533141 0.845769 0.052 Uiso 1 1 calc R U . . .
H3H H 0.964372 0.479112 0.882127 0.052 Uiso 1 1 calc R U . . .
C4C C 0.9030(2) 0.62655(18) 0.91707(12) 0.0431(4) Uani 1 1 d . . . . .
H4G H 0.996425 0.640064 0.930313 0.052 Uiso 1 1 calc R U . . .
H4H H 0.848606 0.583857 0.974699 0.052 Uiso 1 1 calc R U . . .
C5C C 0.8330(2) 0.74359(17) 0.87445(12) 0.0405(4) Uani 1 1 d . . . . .
H5G H 0.830990 0.791398 0.914988 0.049 Uiso 1 1 calc R U . . .
H5H H 0.736235 0.730215 0.867076 0.049 Uiso 1 1 calc R U . . .
C6C C 0.90889(18) 0.80991(14) 0.78273(11) 0.0305(3) Uani 1 1 d . . . . .
H6G H 0.857594 0.882790 0.754935 0.037 Uiso 1 1 calc R U . . .
H6H H 1.002196 0.831366 0.790758 0.037 Uiso 1 1 calc R U . . .
O11 O 0.72103(10) 0.93395(9) 0.58848(7) 0.0210(2) Uani 1 1 d . . . . .
H11A H 0.727(2) 0.9241(18) 0.5405(15) 0.031 Uiso 1 1 d . U . . .
H11B H 0.737(2) 1.0068(19) 0.5732(13) 0.031 Uiso 1 1 d . U . . .
O12 O 0.98693(11) 0.95765(9) 0.40197(8) 0.0260(2) Uani 1 1 d . . . . .
H12A H 0.910(2) 0.9251(19) 0.4155(15) 0.039 Uiso 1 1 d . U . . .
H12B H 1.049(2) 0.9085(19) 0.4271(14) 0.039 Uiso 1 1 d . U . . .

loop_
_atom_site_aniso_label
_atom_site_aniso_U_11
_atom_site_aniso_U_22
_atom_site_aniso_U_33
_atom_site_aniso_U_23
_atom_site_aniso_U_13
_atom_site_aniso_U_12
P1 0.01227(15) 0.01333(15) 0.02047(17) -0.00618(13) -0.00403(12) -0.00118(11)
P2 0.01355(16) 0.01327(15) 0.01802(17) -0.00473(12) -0.00265(12) -0.00120(12)
P3 0.01348(16) 0.01443(16) 0.01905(17) -0.00528(13) -0.00304(12) -0.00091(12)
O1 0.0162(4) 0.0182(4) 0.0249(5) -0.0071(4) -0.0080(4) 0.0006(4)
O2 0.0174(5) 0.0148(4) 0.0281(5) -0.0086(4) -0.0046(4) -0.0017(3)
O3 0.0177(5) 0.0211(5) 0.0212(5) -0.0086(4) -0.0028(4) -0.0030(4)
O4 0.0130(4) 0.0151(4) 0.0289(5) -0.0092(4) -0.0025(4) -0.0011(3)
O5 0.0294(5) 0.0204(5) 0.0190(5) -0.0076(4) -0.0033(4) -0.0036(4)
O6 0.0149(4) 0.0160(4) 0.0224(5) -0.0047(4) -0.0020(4) -0.0030(3)
O7 0.0146(4) 0.0173(4) 0.0199(5) -0.0037(4) -0.0019(4) -0.0003(3)
O8 0.0161(5) 0.0199(5) 0.0259(5) -0.0088(4) -0.0035(4) -0.0032(4)
O9 0.0195(5) 0.0174(5) 0.0227(5) -0.0081(4) -0.0004(4) -0.0039(4)
O10 0.0190(5) 0.0182(5) 0.0208(5) -0.0047(4) -0.0039(4) 0.0000(4)
N1 0.0174(5) 0.0193(6) 0.0196(6) -0.0070(5) -0.0046(5) -0.0011(5)
C1 0.0188(6) 0.0175(6) 0.0192(7) -0.0058(5) -0.0050(5) 0.0015(5)
C2 0.0237(7) 0.0222(7) 0.0284(8) -0.0024(6) -0.0042(6) -0.0033(6)
C3 0.0372(9) 0.0268(8) 0.0288(8) 0.0051(7) -0.0058(7) -0.0019(7)
C4 0.0425(10) 0.0416(10) 0.0208(8) -0.0014(7) -0.0078(7) 0.0010(8)
C5 0.0329(8) 0.0375(9) 0.0260(8) -0.0095(7) -0.0122(7) -0.0016(7)
C6 0.0265(7) 0.0223(7) 0.0222(7) -0.0063(6) -0.0075(6) -0.0040(6)
N1A 0.0181(6) 0.0169(5) 0.0194(6) -0.0063(5) -0.0043(5) -0.0017(5)
C1A 0.0203(7) 0.0195(6) 0.0180(7) -0.0058(5) -0.0046(5) 0.0006(5)
C2A 0.0359(8) 0.0239(7) 0.0242(8) -0.0093(6) -0.0091(6) -0.0037(6)
C3A 0.0495(10) 0.0312(8) 0.0279(8) -0.0152(7) -0.0169(7) 0.0067(7)
C4A 0.0565(12) 0.0483(11) 0.0237(8) -0.0169(8) -0.0106(8) 0.0232(9)
C5A 0.0361(9) 0.0608(12) 0.0235(8) -0.0103(8) 0.0046(7) 0.0023(9)
C6A 0.0235(8) 0.0428(9) 0.0238(8) -0.0085(7) 0.0000(6) -0.0029(7)
N1B 0.0189(6) 0.0176(6) 0.0185(6) -0.0048(5) -0.0040(5) -0.0022(5)
C1B 0.0206(6) 0.0203(6) 0.0166(6) -0.0040(5) -0.0031(5) -0.0019(5)
C2B 0.0392(9) 0.0208(7) 0.0227(7) -0.0080(6) -0.0065(6) 0.0034(6)
C3B 0.0542(11) 0.0358(9) 0.0241(8) -0.0142(7) -0.0060(8) 0.0104(8)
C4B 0.0429(9) 0.0350(9) 0.0201(7) -0.0079(7) -0.0077(7) -0.0002(7)
C5B 0.0410(9) 0.0282(8) 0.0216(8) -0.0017(6) -0.0097(7) -0.0045(7)
C6B 0.0363(8) 0.0193(7) 0.0231(7) -0.0052(6) -0.0095(6) 0.0021(6)
N1C 0.0189(6) 0.0167(6) 0.0223(6) -0.0068(5) -0.0022(5) -0.0007(4)
C1C 0.0242(7) 0.0226(7) 0.0248(7) -0.0061(6) 0.0016(6) -0.0014(6)
C2C 0.0419(9) 0.0204(7) 0.0281(8) -0.0055(6) -0.0012(7) 0.0012(6)
C3C 0.0589(12) 0.0280(9) 0.0357(10) -0.0013(7) -0.0016(9) -0.0023(8)
C4C 0.0518(11) 0.0444(10) 0.0262(9) -0.0038(8) 0.0003(8) 0.0031(9)
C5C 0.0449(10) 0.0441(10) 0.0297(9) -0.0117(8) 0.0036(8) 0.0058(8)
C6C 0.0323(8) 0.0296(8) 0.0298(8) -0.0115(7) -0.0001(7) 0.0018(6)
O11 0.0214(5) 0.0191(5) 0.0232(5) -0.0075(4) -0.0028(4) -0.0026(4)
O12 0.0162(5) 0.0189(5) 0.0424(7) -0.0087(5) -0.0035(5) -0.0018(4)

loop_
_atom_type_symbol
_atom_type_description
_atom_type_scat_dispersion_real
_atom_type_scat_dispersion_imag
_atom_type_scat_source
C C 0.0181 0.0091 'International Tables Vol C Tables 4.2.6.8 and 6.1.1.4'
H H 0.0000 0.0000 'International Tables Vol C Tables 4.2.6.8 and 6.1.1.4'
N N 0.0311 0.0180 'International Tables Vol C Tables 4.2.6.8 and 6.1.1.4'
O O 0.0492 0.0322 'International Tables Vol C Tables 4.2.6.8 and 6.1.1.4'
P P 0.2955 0.4335 'International Tables Vol C Tables 4.2.6.8 and 6.1.1.4'

loop_
_geom_angle_atom_site_label_1
_geom_angle_atom_site_label_2
_geom_angle_atom_site_label_3
_geom_angle
_geom_angle_site_symmetry_1
_geom_angle_site_symmetry_3
_geom_angle_publ_flag
O3 P1 O1 113.01(6) . . ?
O3 P1 O2 114.19(6) . . ?
O1 P1 O2 114.04(5) . . ?
O3 P1 O4 103.08(5) . . ?
O1 P1 O4 104.40(5) . . ?
O2 P1 O4 106.75(5) . . ?
O5 P2 O6 117.01(6) . . ?
O5 P2 O4 112.62(6) . . ?
O6 P2 O4 104.89(5) . . ?
O5 P2 O7 110.53(5) . . ?
O6 P2 O7 110.43(5) . . ?
O4 P2 O7 99.91(5) . . ?
O8 P3 O10 119.45(6) . . ?
O8 P3 O9 107.08(6) . . ?
O10 P3 O9 111.52(6) . . ?
O8 P3 O7 108.64(5) . . ?
O10 P3 O7 103.50(5) . . ?
O9 P3 O7 105.81(5) . . ?
P2 O4 P1 132.88(6) . . ?
P2 O7 P3 131.11(6) . . ?
P3 O9 H9 115.8(13) . . ?
C1 N1 H1D 111.4(11) . . ?
C1 N1 H1E 112.1(11) . . ?
H1D N1 H1E 108.4(16) . . ?
C1 N1 H1F 111.1(12) . . ?
H1D N1 H1F 110.5(16) . . ?
H1E N1 H1F 103.0(16) . . ?
N1 C1 C2 109.92(11) . . ?
N1 C1 C6 109.49(11) . . ?
C2 C1 C6 111.81(12) . . ?
N1 C1 H1 108.5 . . ?
C2 C1 H1 108.5 . . ?
C6 C1 H1 108.5 . . ?
C1 C2 C3 110.22(12) . . ?
C1 C2 H2A 109.6 . . ?
C3 C2 H2A 109.6 . . ?
C1 C2 H2B 109.6 . . ?
C3 C2 H2B 109.6 . . ?
H2A C2 H2B 108.1 . . ?
C4 C3 C2 111.02(13) . . ?
C4 C3 H3A 109.4 . . ?
C2 C3 H3A 109.4 . . ?
C4 C3 H3B 109.4 . . ?
C2 C3 H3B 109.4 . . ?
H3A C3 H3B 108.0 . . ?
C5 C4 C3 111.53(14) . . ?
C5 C4 H4A 109.3 . . ?
C3 C4 H4A 109.3 . . ?
C5 C4 H4B 109.3 . . ?
C3 C4 H4B 109.3 . . ?
H4A C4 H4B 108.0 . . ?
C4 C5 C6 111.23(13) . . ?
C4 C5 H5A 109.4 . . ?
C6 C5 H5A 109.4 . . ?
C4 C5 H5B 109.4 . . ?
C6 C5 H5B 109.4 . . ?
H5A C5 H5B 108.0 . . ?
C1 C6 C5 110.25(12) . . ?
C1 C6 H6A 109.6 . . ?
C5 C6 H6A 109.6 . . ?
C1 C6 H6B 109.6 . . ?
C5 C6 H6B 109.6 . . ?
H6A C6 H6B 108.1 . . ?
C1A N1A H1G 110.6(11) . . ?
C1A N1A H1H 109.3(12) . . ?
H1G N1A H1H 105.8(16) . . ?
C1A N1A H1I 112.0(11) . . ?
H1G N1A H1I 109.5(16) . . ?
H1H N1A H1I 109.3(16) . . ?
N1A C1A C6A 109.18(11) . . ?
N1A C1A C2A 110.02(12) . . ?
C6A C1A C2A 112.33(13) . . ?
N1A C1A H1A 108.4 . . ?
C6A C1A H1A 108.4 . . ?
C2A C1A H1A 108.4 . . ?
C1A C2A C3A 110.62(13) . . ?
C1A C2A H2C 109.5 . . ?
C3A C2A H2C 109.5 . . ?
C1A C2A H2D 109.5 . . ?
C3A C2A H2D 109.5 . . ?
H2C C2A H2D 108.1 . . ?
C4A C3A C2A 111.18(14) . . ?
C4A C3A H3C 109.4 . . ?
C2A C3A H3C 109.4 . . ?
C4A C3A H3D 109.4 . . ?
C2A C3A H3D 109.4 . . ?
H3C C3A H3D 108.0 . . ?
C3A C4A C5A 111.04(14) . . ?
C3A C4A H4C 109.4 . . ?
C5A C4A H4C 109.4 . . ?
C3A C4A H4D 109.4 . . ?
C5A C4A H4D 109.4 . . ?
H4C C4A H4D 108.0 . . ?
C4A C5A C6A 111.60(16) . . ?
C4A C5A H5C 109.3 . . ?
C6A C5A H5C 109.3 . . ?
C4A C5A H5D 109.3 . . ?
C6A C5A H5D 109.3 . . ?
H5C C5A H5D 108.0 . . ?
C1A C6A C5A 111.02(13) . . ?
C1A C6A H6C 109.4 . . ?
C5A C6A H6C 109.4 . . ?
C1A C6A H6D 109.4 . . ?
C5A C6A H6D 109.4 . . ?
H6C C6A H6D 108.0 . . ?
C1B N1B H1J 109.5(11) . . ?
C1B N1B H1K 112.9(12) . . ?
H1J N1B H1K 106.1(15) . . ?
C1B N1B H1L 108.3(12) . . ?
H1J N1B H1L 110.6(16) . . ?
H1K N1B H1L 109.4(17) . . ?
N1B C1B C2B 110.69(12) . . ?
N1B C1B C6B 108.82(12) . . ?
C2B C1B C6B 111.37(12) . . ?
N1B C1B H1B 108.6 . . ?
C2B C1B H1B 108.6 . . ?
C6B C1B H1B 108.6 . . ?
C1B C2B C3B 109.87(13) . . ?
C1B C2B H2E 109.7 . . ?
C3B C2B H2E 109.7 . . ?
C1B C2B H2F 109.7 . . ?
C3B C2B H2F 109.7 . . ?
H2E C2B H2F 108.2 . . ?
C4B C3B C2B 111.45(14) . . ?
C4B C3B H3E 109.3 . . ?
C2B C3B H3E 109.3 . . ?
C4B C3B H3F 109.3 . . ?
C2B C3B H3F 109.3 . . ?
H3E C3B H3F 108.0 . . ?
C5B C4B C3B 111.21(13) . . ?
C5B C4B H4E 109.4 . . ?
C3B C4B H4E 109.4 . . ?
C5B C4B H4F 109.4 . . ?
C3B C4B H4F 109.4 . . ?
H4E C4B H4F 108.0 . . ?
C4B C5B C6B 111.44(13) . . ?
C4B C5B H5E 109.3 . . ?
C6B C5B H5E 109.3 . . ?
C4B C5B H5F 109.3 . . ?
C6B C5B H5F 109.3 . . ?
H5E C5B H5F 108.0 . . ?
C1B C6B C5B 111.27(13) . . ?
C1B C6B H6E 109.4 . . ?
C5B C6B H6E 109.4 . . ?
C1B C6B H6F 109.4 . . ?
C5B C6B H6F 109.4 . . ?
H6E C6B H6F 108.0 . . ?
C1C N1C H1M 110.4(12) . . ?
C1C N1C H1N 108.0(11) . . ?
H1M N1C H1N 110.4(16) . . ?
C1C N1C H1O 113.0(11) . . ?
H1M N1C H1O 106.9(16) . . ?
H1N N1C H1O 108.1(16) . . ?
N1C C1C C6C 111.51(12) . . ?
N1C C1C C2C 108.81(12) . . ?
C6C C1C C2C 112.48(13) . . ?
N1C C1C H1C 108.0 . . ?
C6C C1C H1C 108.0 . . ?
C2C C1C H1C 108.0 . . ?
C1C C2C C3C 109.82(14) . . ?
C1C C2C H2G 109.7 . . ?
C3C C2C H2G 109.7 . . ?
C1C C2C H2H 109.7 . . ?
C3C C2C H2H 109.7 . . ?
H2G C2C H2H 108.2 . . ?
C4C C3C C2C 111.19(15) . . ?
C4C C3C H3G 109.4 . . ?
C2C C3C H3G 109.4 . . ?
C4C C3C H3H 109.4 . . ?
C2C C3C H3H 109.4 . . ?
H3G C3C H3H 108.0 . . ?
C3C C4C C5C 110.86(16) . . ?
C3C C4C H4G 109.5 . . ?
C5C C4C H4G 109.5 . . ?
C3C C4C H4H 109.5 . . ?
C5C C4C H4H 109.5 . . ?
H4G C4C H4H 108.1 . . ?
C4C C5C C6C 111.40(15) . . ?
C4C C5C H5G 109.3 . . ?
C6C C5C H5G 109.3 . . ?
C4C C5C H5H 109.3 . . ?
C6C C5C H5H 109.3 . . ?
H5G C5C H5H 108.0 . . ?
C1C C6C C5C 110.59(14) . . ?
C1C C6C H6G 109.5 . . ?
C5C C6C H6G 109.5 . . ?
C1C C6C H6H 109.5 . . ?
C5C C6C H6H 109.5 . . ?
H6G C6C H6H 108.1 . . ?
H11A O11 H11B 101.5(19) . . ?
H12A O12 H12B 109(2) . . ?

loop_
_geom_bond_atom_site_label_1
_geom_bond_atom_site_label_2
_geom_bond_distance
_geom_bond_site_symmetry_2
_geom_bond_publ_flag
P1 O3 1.5121(10) . ?
P1 O1 1.5144(9) . ?
P1 O2 1.5166(9) . ?
P1 O4 1.6433(10) . ?
P2 O5 1.4801(10) . ?
P2 O6 1.4993(9) . ?
P2 O4 1.5875(10) . ?
P2 O7 1.6029(10) . ?
P3 O8 1.4912(10) . ?
P3 O10 1.4970(10) . ?
P3 O9 1.5641(10) . ?
P3 O7 1.6187(9) . ?
O9 H9 0.84(2) . ?
N1 C1 1.4886(17) . ?
N1 H1D 0.907(19) . ?
N1 H1E 0.92(2) . ?
N1 H1F 0.882(19) . ?
C1 C2 1.518(2) . ?
C1 C6 1.5205(18) . ?
C1 H1 1.0000 . ?
C2 C3 1.529(2) . ?
C2 H2A 0.9900 . ?
C2 H2B 0.9900 . ?
C3 C4 1.528(3) . ?
C3 H3A 0.9900 . ?
C3 H3B 0.9900 . ?
C4 C5 1.522(2) . ?
C4 H4A 0.9900 . ?
C4 H4B 0.9900 . ?
C5 C6 1.525(2) . ?
C5 H5A 0.9900 . ?
C5 H5B 0.9900 . ?
C6 H6A 0.9900 . ?
C6 H6B 0.9900 . ?
N1A C1A 1.4891(17) . ?
N1A H1G 0.909(19) . ?
N1A H1H 0.879(19) . ?
N1A H1I 0.899(19) . ?
C1A C6A 1.516(2) . ?
C1A C2A 1.5208(19) . ?
C1A H1A 1.0000 . ?
C2A C3A 1.531(2) . ?
C2A H2C 0.9900 . ?
C2A H2D 0.9900 . ?
C3A C4A 1.521(3) . ?
C3A H3C 0.9900 . ?
C3A H3D 0.9900 . ?
C4A C5A 1.524(3) . ?
C4A H4C 0.9900 . ?
C4A H4D 0.9900 . ?
C5A C6A 1.526(2) . ?
C5A H5C 0.9900 . ?
C5A H5D 0.9900 . ?
C6A H6C 0.9900 . ?
C6A H6D 0.9900 . ?
N1B C1B 1.4865(18) . ?
N1B H1J 0.911(19) . ?
N1B H1K 0.897(19) . ?
N1B H1L 0.84(2) . ?
C1B C2B 1.519(2) . ?
C1B C6B 1.5226(19) . ?
C1B H1B 1.0000 . ?
C2B C3B 1.532(2) . ?
C2B H2E 0.9900 . ?
C2B H2F 0.9900 . ?
C3B C4B 1.531(2) . ?
C3B H3E 0.9900 . ?
C3B H3F 0.9900 . ?
C4B C5B 1.517(2) . ?
C4B H4E 0.9900 . ?
C4B H4F 0.9900 . ?
C5B C6B 1.529(2) . ?
C5B H5E 0.9900 . ?
C5B H5F 0.9900 . ?
C6B H6E 0.9900 . ?
C6B H6F 0.9900 . ?
N1C C1C 1.4895(19) . ?
N1C H1M 0.871(19) . ?
N1C H1N 0.919(19) . ?
N1C H1O 0.927(19) . ?
C1C C6C 1.512(2) . ?
C1C C2C 1.527(2) . ?
C1C H1C 1.0000 . ?
C2C C3C 1.536(2) . ?
C2C H2G 0.9900 . ?
C2C H2H 0.9900 . ?
C3C C4C 1.524(3) . ?
C3C H3G 0.9900 . ?
C3C H3H 0.9900 . ?
C4C C5C 1.525(3) . ?
C4C H4G 0.9900 . ?
C4C H4H 0.9900 . ?
C5C C6C 1.527(2) . ?
C5C H5G 0.9900 . ?
C5C H5H 0.9900 . ?
C6C H6G 0.9900 . ?
C6C H6H 0.9900 . ?
O11 H11A 0.80(2) . ?
O11 H11B 0.85(2) . ?
O12 H12A 0.83(2) . ?
O12 H12B 0.87(2) . ?

loop_
_geom_hbond_atom_site_label_D
_geom_hbond_atom_site_label_H
_geom_hbond_atom_site_label_A
_geom_hbond_distance_DH
_geom_hbond_distance_HA
_geom_hbond_distance_DA
_geom_hbond_angle_DHA
_geom_hbond_site_symmetry_A
_geom_hbond_publ_flag
O9 H9 O2 0.84(2) 1.73(2) 2.5684(13) 178(2) 2_666 yes
N1 H1D O10 0.907(19) 1.903(19) 2.8021(16) 170.6(17) 2_666 yes
N1 H1E O8 0.92(2) 1.89(2) 2.7706(17) 159.6(16) 1_455 yes
N1 H1F O1 0.882(19) 1.885(19) 2.7380(15) 162.0(17) . yes
N1A H1G O11 0.909(19) 1.88(2) 2.7822(16) 169.6(16) . yes
N1A H1H O6 0.879(19) 1.979(19) 2.8530(15) 172.5(17) 2_676 yes
N1A H1I O3 0.899(19) 1.843(19) 2.7279(15) 167.8(16) . yes
N1B H1J O5 0.911(19) 1.813(19) 2.6914(16) 161.2(17) . yes
N1B H1K O2 0.897(19) 1.960(19) 2.8462(16) 169.3(16) 2_666 yes
N1B H1L O10 0.84(2) 2.02(2) 2.8517(16) 173.7(17) 2_666 yes
N1C H1M O12 0.871(19) 2.02(2) 2.8409(16) 156.3(16) 2_776 yes
N1C H1N O8 0.919(19) 1.839(19) 2.7476(16) 169.2(17) . yes
N1C H1O O3 0.927(19) 1.882(19) 2.7932(16) 166.9(16) 1_655 yes
O11 H11A O6 0.80(2) 2.00(2) 2.7917(15) 170(2) . yes
O11 H11B O1 0.85(2) 1.93(2) 2.7839(14) 174.2(19) 2_676 yes
O12 H12A O6 0.83(2) 1.99(2) 2.8066(14) 167(2) . yes
O12 H12B O1 0.87(2) 1.99(2) 2.8200(15) 161(2) 1_655 yes

loop_
_geom_torsion_atom_site_label_1
_geom_torsion_atom_site_label_2
_geom_torsion_atom_site_label_3
_geom_torsion_atom_site_label_4
_geom_torsion
_geom_torsion_site_symmetry_1
_geom_torsion_site_symmetry_2
_geom_torsion_site_symmetry_3
_geom_torsion_site_symmetry_4
_geom_torsion_publ_flag
O5 P2 O4 P1 49.12(10) . . . . ?
O6 P2 O4 P1 177.44(8) . . . . ?
O7 P2 O4 P1 -68.16(9) . . . . ?
O3 P1 O4 P2 131.12(9) . . . . ?
O1 P1 O4 P2 -110.59(9) . . . . ?
O2 P1 O4 P2 10.51(10) . . . . ?
O5 P2 O7 P3 69.43(9) . . . . ?
O6 P2 O7 P3 -61.65(9) . . . . ?
O4 P2 O7 P3 -171.73(8) . . . . ?
O8 P3 O7 P2 52.48(10) . . . . ?
O10 P3 O7 P2 -179.60(8) . . . . ?
O9 P3 O7 P2 -62.20(9) . . . . ?
N1 C1 C2 C3 179.08(12) . . . . ?
C6 C1 C2 C3 57.26(16) . . . . ?
C1 C2 C3 C4 -55.61(19) . . . . ?
C2 C3 C4 C5 55.1(2) . . . . ?
C3 C4 C5 C6 -55.20(19) . . . . ?
N1 C1 C6 C5 -179.32(12) . . . . ?
C2 C1 C6 C5 -57.25(16) . . . . ?
C4 C5 C6 C1 55.66(18) . . . . ?
N1A C1A C2A C3A 177.05(12) . . . . ?
C6A C1A C2A C3A 55.20(17) . . . . ?
C1A C2A C3A C4A -55.58(18) . . . . ?
C2A C3A C4A C5A 56.01(19) . . . . ?
C3A C4A C5A C6A -55.5(2) . . . . ?
N1A C1A C6A C5A -176.96(14) . . . . ?
C2A C1A C6A C5A -54.64(18) . . . . ?
C4A C5A C6A C1A 54.4(2) . . . . ?
N1B C1B C2B C3B 178.28(13) . . . . ?
C6B C1B C2B C3B 57.08(17) . . . . ?
C1B C2B C3B C4B -56.65(19) . . . . ?
C2B C3B C4B C5B 55.6(2) . . . . ?
C3B C4B C5B C6B -54.1(2) . . . . ?
N1B C1B C6B C5B -178.70(12) . . . . ?
C2B C1B C6B C5B -56.41(17) . . . . ?
C4B C5B C6B C1B 54.62(18) . . . . ?
N1C C1C C2C C3C -179.98(14) . . . . ?
C6C C1C C2C C3C 55.95(19) . . . . ?
C1C C2C C3C C4C -55.8(2) . . . . ?
C2C C3C C4C C5C 56.4(2) . . . . ?
C3C C4C C5C C6C -56.0(2) . . . . ?
N1C C1C C6C C5C -178.41(13) . . . . ?
C2C C1C C6C C5C -55.85(18) . . . . ?
C4C C5C C6C C1C 55.3(2) . . . . ?
